data_4350803
loop_
_publ_author_name
'Zou, Xun-Zhong'
'Zhang, Jing-An'
'Zhang, Li-Jie'
'Liu, Ya-Jie'
'Li, Ning'
'Li, Yu'
'Wei, Shi-Chao'
'Pan, Mei'

_publ_section_title
;
 Crystal structures and biological activities of a symmetrical quinoline
 thioether ligand and its transition metal complexes
;
_journal_name_full 'Inorganic Chemistry Communications'
_journal_page_first 21
_journal_page_last 24
_journal_paper_doi 10.1016/j.inoche.2015.01.029
_journal_volume 54
_journal_year 2015
_chemical_formula_moiety
; 
[Zn (C25 H19 N3 S2) (C2 O2 F3)], (Cl O4), (C2 H3 N) 
;
_chemical_formula_sum 'C29 H22 Cl F3 N4 O6 S2 Zn'
_chemical_formula_weight 744.45
_space_group_IT_number 14
_space_group_name_Hall '-P 2yn'
_space_group_name_H-M_alt 'P 1 21/n 1'
_symmetry_cell_setting monoclinic
_symmetry_space_group_name_Hall '-P 2yn'
_symmetry_space_group_name_H-M 'P 1 21/n 1'
_atom_sites_solution_hydrogens geom
_atom_sites_solution_primary direct
_atom_sites_solution_secondary difmap
_audit_creation_method SHELXL-97
_cell_angle_alpha 90.00
_cell_angle_beta 97.3720(10)
_cell_angle_gamma 90.00
_cell_formula_units_Z 4
_cell_length_a 12.5330(6)
_cell_length_b 15.3134(8)
_cell_length_c 15.5429(8)
_cell_measurement_reflns_used 7595
_cell_measurement_temperature 150(2)
_cell_measurement_theta_max 26.392
_cell_measurement_theta_min 2.599
_cell_volume 2958.4(3)
_computing_cell_refinement 'SAINT+ NT V6.22 (Bruker, 2001)'
_computing_data_collection 'SMART NT V5.628 (Bruker, 2001)'
_computing_data_reduction 'SAINT+ NT V6.22'
_computing_molecular_graphics 'SHELXTL V6.1 (Sheldrick, 2000)'
_computing_publication_material 'SHELXTL V6.1'
_computing_structure_refinement 'SHELXL-97 (Sheldrick, 1997)'
_computing_structure_solution 'SHELXS-97 (Sheldrick, 1990)'
_diffrn_ambient_temperature 150(2)
_diffrn_measured_fraction_theta_full 1.000
_diffrn_measured_fraction_theta_max 1.000
_diffrn_measurement_device_type 'Bruker SMART APEX CCD diffractometer'
_diffrn_measurement_method 'omega scans'
_diffrn_radiation_monochromator graphite
_diffrn_radiation_source 'fine-focus sealed tube'
_diffrn_radiation_type MoK\a
_diffrn_radiation_wavelength 0.71073
_diffrn_reflns_av_R_equivalents 0.0348
_diffrn_reflns_av_sigmaI/netI 0.0309
_diffrn_reflns_limit_h_max 15
_diffrn_reflns_limit_h_min -15
_diffrn_reflns_limit_k_max 17
_diffrn_reflns_limit_k_min -19
_diffrn_reflns_limit_l_max 19
_diffrn_reflns_limit_l_min -19
_diffrn_reflns_number 25558
_diffrn_reflns_theta_full 26.41
_diffrn_reflns_theta_max 26.41
_diffrn_reflns_theta_min 1.87
_diffrn_standards_decay_% none
_exptl_absorpt_coefficient_mu 1.133
_exptl_absorpt_correction_T_max 1.0000
_exptl_absorpt_correction_T_min 0.8707
_exptl_absorpt_correction_type multi-scan
_exptl_absorpt_process_details 'SADABS (Bruker, 2001)'
_exptl_crystal_colour colorless
_exptl_crystal_density_diffrn 1.671
_exptl_crystal_density_method 'not measured'
_exptl_crystal_description bar
_exptl_crystal_F_000 1512
_exptl_crystal_size_max 0.40
_exptl_crystal_size_mid 0.20
_exptl_crystal_size_min 0.16
_refine_diff_density_max 0.972
_refine_diff_density_min -0.415
_refine_diff_density_rms 0.072
_refine_ls_extinction_method none
_refine_ls_goodness_of_fit_ref 1.033
_refine_ls_hydrogen_treatment constr
_refine_ls_matrix_type full
_refine_ls_number_parameters 442
_refine_ls_number_reflns 6085
_refine_ls_number_restraints 25
_refine_ls_restrained_S_all 1.049
_refine_ls_R_factor_all 0.0418
_refine_ls_R_factor_gt 0.0376
_refine_ls_shift/su_max 0.001
_refine_ls_shift/su_mean 0.000
_refine_ls_structure_factor_coef Fsqd
_refine_ls_weighting_details 'calc w=1/[\s^2^(Fo^2^)+(0.0527P)^2^+2.7586P] where P=(Fo^2^+2Fc^2^)/3'
_refine_ls_weighting_scheme calc
_refine_ls_wR_factor_gt 0.0971
_refine_ls_wR_factor_ref 0.1000
_reflns_number_gt 5475
_reflns_number_total 6085
_reflns_threshold_expression >2sigma(I)
_cod_data_source_file Inorg-Chem-Commun-2015-54-21.cif
_cod_data_source_block c10126s
_cod_depositor_comments
;
The following automatic conversions were performed:

data item '_symmetry_cell_setting' value 'Monoclinic' was changed to
'monoclinic' in accordance with the built-in table derived from the
CIF Core dictionary named 'cif_core.dic' version 2.4.5 last updated
on 2014-11-21.

Automatic conversion script
Id: cif_fix_values 8738 2021-04-28 16:35:53Z antanas 
;
_cod_original_sg_symbol_H-M 'P 21/n'
_cod_database_code 4350803

loop_
_symmetry_equiv_pos_as_xyz
'x, y, z'
'-x+1/2, y+1/2, -z+1/2'
'-x, -y, -z'
'x-1/2, -y-1/2, z-1/2'

loop_
_atom_site_label
_atom_site_type_symbol
_atom_site_fract_x
_atom_site_fract_y
_atom_site_fract_z
_atom_site_U_iso_or_equiv
_atom_site_adp_type
_atom_site_occupancy
_atom_site_symmetry_multiplicity
_atom_site_calc_flag
_atom_site_refinement_flags
_atom_site_disorder_assembly
_atom_site_disorder_group
Zn1 Zn 0.24309(2) 0.267777(18) 0.294043(16) 0.02329(9) Uani 1 1 d . . .
S1 S 0.22180(4) 0.11678(4) 0.35457(4) 0.02485(13) Uani 1 1 d . . .
S2 S 0.27669(5) 0.42994(4) 0.29690(4) 0.02720(14) Uani 1 1 d . . .
C1 C 0.4708(2) 0.26605(17) 0.24949(16) 0.0301(5) Uani 1 1 d . . .
H1 H 0.4479 0.3207 0.2248 0.036 Uiso 1 1 calc R . .
C2 C 0.5779(2) 0.24035(18) 0.24612(18) 0.0352(6) Uani 1 1 d . . .
H2 H 0.6259 0.2771 0.2203 0.042 Uiso 1 1 calc R . .
C3 C 0.6115(2) 0.16218(18) 0.28039(17) 0.0323(5) Uani 1 1 d . . .
H3 H 0.6836 0.1438 0.2787 0.039 Uiso 1 1 calc R . .
C4 C 0.53948(18) 0.10803(17) 0.31854(15) 0.0268(5) Uani 1 1 d . . .
C5 C 0.5688(2) 0.02467(18) 0.35296(16) 0.0324(5) Uani 1 1 d . . .
H5 H 0.6401 0.0038 0.3520 0.039 Uiso 1 1 calc R . .
C6 C 0.4961(2) -0.02573(18) 0.38733(17) 0.0343(6) Uani 1 1 d . . .
H6 H 0.5169 -0.0815 0.4104 0.041 Uiso 1 1 calc R . .
C7 C 0.3899(2) 0.00386(17) 0.38912(16) 0.0303(5) Uani 1 1 d . . .
H7 H 0.3397 -0.0323 0.4130 0.036 Uiso 1 1 calc R . .
C8 C 0.35851(18) 0.08436(15) 0.35667(14) 0.0235(5) Uani 1 1 d . . .
C9 C 0.43272(18) 0.13889(16) 0.32006(14) 0.0231(5) Uani 1 1 d . . .
C10 C 0.2183(2) 0.14913(16) 0.46623(16) 0.0298(5) Uani 1 1 d . . .
H10A H 0.1420 0.1552 0.4757 0.036 Uiso 1 1 calc R . .
H10B H 0.2495 0.1011 0.5041 0.036 Uiso 1 1 calc R . .
C11 C 0.27595(18) 0.23244(15) 0.49571(15) 0.0247(5) Uani 1 1 d . . .
C12 C 0.3010(2) 0.24753(18) 0.58402(16) 0.0314(5) Uani 1 1 d . . .
H12 H 0.2876 0.2041 0.6250 0.038 Uiso 1 1 calc R . .
C13 C 0.3456(2) 0.32672(19) 0.61117(16) 0.0361(6) Uani 1 1 d . . .
H13 H 0.3626 0.3388 0.6713 0.043 Uiso 1 1 calc R . .
C14 C 0.3655(2) 0.38840(17) 0.55024(16) 0.0317(5) Uani 1 1 d . . .
H14 H 0.3945 0.4438 0.5678 0.038 Uiso 1 1 calc R . .
C15 C 0.34227(18) 0.36793(16) 0.46323(15) 0.0251(5) Uani 1 1 d . . .
C16 C 0.37120(19) 0.43093(17) 0.39534(16) 0.0294(5) Uani 1 1 d . . .
H16A H 0.4436 0.4161 0.3807 0.035 Uiso 1 1 calc R . .
H16B H 0.3746 0.4907 0.4199 0.035 Uiso 1 1 calc R . .
C17 C 0.0035(2) 0.25538(17) 0.30706(16) 0.0297(5) Uani 1 1 d . . .
H17 H 0.0143 0.1971 0.2890 0.036 Uiso 1 1 calc R . .
C18 C -0.0982(2) 0.27852(18) 0.32763(17) 0.0336(6) Uani 1 1 d . . .
H18 H -0.1550 0.2370 0.3226 0.040 Uiso 1 1 calc R . .
C19 C -0.1146(2) 0.36113(18) 0.35495(17) 0.0333(6) Uani 1 1 d . . .
H19 H -0.1831 0.3777 0.3696 0.040 Uiso 1 1 calc R . .
C20 C -0.02973(19) 0.42222(17) 0.36145(15) 0.0282(5) Uani 1 1 d . . .
C21 C -0.0405(2) 0.50840(18) 0.39147(16) 0.0343(6) Uani 1 1 d . . .
H21 H -0.1073 0.5269 0.4082 0.041 Uiso 1 1 calc R . .
C22 C 0.0436(2) 0.56546(18) 0.39671(17) 0.0364(6) Uani 1 1 d . . .
H22 H 0.0365 0.6224 0.4196 0.044 Uiso 1 1 calc R . .
C23 C 0.1406(2) 0.53983(17) 0.36829(16) 0.0330(5) Uani 1 1 d . . .
H23 H 0.1977 0.5808 0.3696 0.040 Uiso 1 1 calc R . .
C24 C 0.15489(19) 0.45671(16) 0.33860(14) 0.0265(5) Uani 1 1 d . . .
C25 C 0.07043(18) 0.39435(16) 0.33688(14) 0.0246(5) Uani 1 1 d . . .
N1 N 0.29617(15) 0.29147(13) 0.43619(12) 0.0228(4) Uani 1 1 d . . .
N2 N 0.40032(15) 0.21843(13) 0.28506(12) 0.0243(4) Uani 1 1 d . . .
N3 N 0.08558(15) 0.31030(13) 0.31144(12) 0.0243(4) Uani 1 1 d . . .
Cl1A Cl 0.62598(5) 0.49019(4) 0.21261(4) 0.03043(14) Uani 0.791(7) 1 d PD A 1
O1A O 0.6625(2) 0.42943(15) 0.15387(16) 0.0595(6) Uani 0.791(7) 1 d PD A 1
O2A O 0.5332(3) 0.4656(2) 0.2452(3) 0.0796(15) Uani 0.791(7) 1 d PD A 1
O3A O 0.6130(4) 0.57550(18) 0.1730(3) 0.0559(9) Uani 0.791(7) 1 d PD A 1
O4A O 0.7129(3) 0.5007(3) 0.2815(2) 0.0718(14) Uani 0.791(7) 1 d PD A 1
Cl1B Cl 0.62598(5) 0.49019(4) 0.21261(4) 0.03043(14) Uani 0.209(7) 1 d PD A 2
O1B O 0.6625(2) 0.42943(15) 0.15387(16) 0.0595(6) Uani 0.209(7) 1 d PD A 2
O2B O 0.5115(9) 0.4702(9) 0.1830(10) 0.062(4) Uiso 0.209(7) 1 d PD A 2
O3B O 0.6496(10) 0.5729(7) 0.2017(9) 0.043(3) Uiso 0.209(7) 1 d PD A 2
O4B O 0.6363(9) 0.4597(7) 0.3017(6) 0.046(3) Uiso 0.209(7) 1 d PD A 2
O11 O 0.21060(16) 0.27654(14) 0.15981(12) 0.0409(5) Uani 1 1 d . B .
O12 O 0.1226(2) 0.14947(15) 0.14715(15) 0.0538(6) Uani 1 1 d . B .
C26 C 0.1588(2) 0.21752(19) 0.11961(17) 0.0341(6) Uani 1 1 d . . .
C27A C 0.1370(2) 0.22966(19) 0.02084(17) 0.0387(7) Uani 0.881(8) 1 d PD B 3
F1A F 0.2130(3) 0.2702(5) -0.01337(17) 0.112(2) Uani 0.881(8) 1 d PD B 3
F2A F 0.1190(4) 0.1548(2) -0.0210(2) 0.0920(12) Uani 0.881(8) 1 d PD B 3
F3A F 0.0468(2) 0.2742(2) -0.00113(14) 0.0642(10) Uani 0.881(8) 1 d PD B 3
C27B C 0.1370(2) 0.22966(19) 0.02084(17) 0.0387(7) Uani 0.119(8) 1 d PD B 4
F1B F 0.2314(11) 0.2199(11) -0.0046(13) 0.043(5) Uiso 0.119(8) 1 d PD B 4
F2B F 0.0758(12) 0.1783(11) -0.0247(10) 0.039(5) Uiso 0.119(8) 1 d PD B 4
F3B F 0.1018(15) 0.3101(9) 0.0007(9) 0.042(5) Uiso 0.119(8) 1 d PD B 4
C28 C 0.4427(2) 0.3388(2) 0.03352(18) 0.0393(6) Uani 1 1 d . . .
C29 C 0.3821(3) 0.4183(3) 0.0402(3) 0.0731(11) Uani 1 1 d . . .
H29A H 0.3306 0.4099 0.0819 0.110 Uiso 1 1 calc R . .
H29B H 0.3433 0.4330 -0.0167 0.110 Uiso 1 1 calc R . .
H29C H 0.4315 0.4660 0.0600 0.110 Uiso 1 1 calc R . .
N4 N 0.4910(2) 0.27716(18) 0.02990(17) 0.0467(6) Uani 1 1 d . . .

loop_
_atom_site_aniso_label
_atom_site_aniso_U_11
_atom_site_aniso_U_22
_atom_site_aniso_U_33
_atom_site_aniso_U_23
_atom_site_aniso_U_13
_atom_site_aniso_U_12
Zn1 0.02239(15) 0.02629(17) 0.02104(15) -0.00024(10) 0.00214(10) -0.00123(10)
S1 0.0231(3) 0.0256(3) 0.0267(3) -0.0027(2) 0.0064(2) -0.0037(2)
S2 0.0272(3) 0.0284(3) 0.0255(3) 0.0062(2) 0.0014(2) -0.0037(2)
C1 0.0313(13) 0.0311(14) 0.0292(12) 0.0006(10) 0.0087(10) -0.0033(10)
C2 0.0305(13) 0.0379(15) 0.0398(15) 0.0001(11) 0.0144(11) -0.0069(11)
C3 0.0245(11) 0.0393(15) 0.0341(13) -0.0047(11) 0.0079(10) -0.0033(10)
C4 0.0245(11) 0.0326(13) 0.0233(11) -0.0037(9) 0.0025(9) -0.0011(10)
C5 0.0300(12) 0.0366(15) 0.0304(12) -0.0022(11) 0.0030(10) 0.0057(11)
C6 0.0365(13) 0.0320(14) 0.0347(13) 0.0040(11) 0.0057(10) 0.0060(11)
C7 0.0332(12) 0.0306(13) 0.0281(12) 0.0017(10) 0.0081(10) -0.0018(10)
C8 0.0245(11) 0.0256(12) 0.0207(10) -0.0039(9) 0.0042(8) -0.0021(9)
C9 0.0241(11) 0.0285(12) 0.0168(10) -0.0044(9) 0.0031(8) -0.0012(9)
C10 0.0357(13) 0.0284(13) 0.0283(12) -0.0013(10) 0.0155(10) -0.0035(10)
C11 0.0245(11) 0.0262(12) 0.0246(11) -0.0002(9) 0.0083(9) 0.0025(9)
C12 0.0381(14) 0.0342(14) 0.0235(12) 0.0038(10) 0.0099(10) 0.0042(11)
C13 0.0440(15) 0.0413(15) 0.0225(12) -0.0044(11) 0.0024(10) 0.0046(12)
C14 0.0338(13) 0.0296(14) 0.0305(13) -0.0058(10) -0.0007(10) -0.0003(10)
C15 0.0214(10) 0.0258(12) 0.0272(11) 0.0001(9) 0.0001(8) 0.0007(9)
C16 0.0258(11) 0.0292(13) 0.0314(12) 0.0034(10) -0.0030(9) -0.0064(10)
C17 0.0253(12) 0.0316(13) 0.0313(13) -0.0021(10) 0.0003(9) -0.0023(10)
C18 0.0252(12) 0.0377(15) 0.0376(14) 0.0016(11) 0.0024(10) -0.0024(10)
C19 0.0265(12) 0.0416(16) 0.0327(13) 0.0058(11) 0.0067(10) 0.0044(11)
C20 0.0313(12) 0.0311(13) 0.0219(11) 0.0060(9) 0.0022(9) 0.0054(10)
C21 0.0414(14) 0.0334(14) 0.0285(12) 0.0052(10) 0.0068(10) 0.0114(11)
C22 0.0528(16) 0.0250(13) 0.0304(13) 0.0012(10) 0.0017(11) 0.0076(12)
C23 0.0405(14) 0.0261(13) 0.0308(12) 0.0051(10) -0.0015(10) -0.0022(11)
C24 0.0306(12) 0.0262(12) 0.0218(11) 0.0065(9) -0.0004(9) 0.0003(10)
C25 0.0281(11) 0.0270(12) 0.0177(10) 0.0045(9) -0.0009(8) 0.0019(9)
N1 0.0226(9) 0.0248(10) 0.0211(9) 0.0006(7) 0.0034(7) 0.0005(8)
N2 0.0256(9) 0.0273(11) 0.0205(9) -0.0009(7) 0.0053(7) -0.0029(8)
N3 0.0235(9) 0.0270(11) 0.0216(9) 0.0013(8) -0.0005(7) -0.0008(8)
Cl1A 0.0321(3) 0.0268(3) 0.0334(3) -0.0033(2) 0.0077(2) 0.0026(2)
O1A 0.0884(18) 0.0362(12) 0.0615(15) -0.0152(10) 0.0395(13) -0.0022(12)
O2A 0.075(2) 0.068(2) 0.109(4) -0.016(2) 0.064(3) -0.0279(19)
O3A 0.080(3) 0.0318(16) 0.057(2) 0.0098(14) 0.012(2) 0.0119(15)
O4A 0.067(2) 0.085(3) 0.056(2) -0.0182(17) -0.0209(16) 0.0226(19)
Cl1B 0.0321(3) 0.0268(3) 0.0334(3) -0.0033(2) 0.0077(2) 0.0026(2)
O1B 0.0884(18) 0.0362(12) 0.0615(15) -0.0152(10) 0.0395(13) -0.0022(12)
O11 0.0418(11) 0.0497(13) 0.0304(10) -0.0018(8) 0.0014(8) -0.0050(9)
O12 0.0745(16) 0.0384(13) 0.0464(12) 0.0034(9) -0.0002(11) -0.0032(11)
C26 0.0254(12) 0.0439(16) 0.0327(13) -0.0071(11) 0.0034(10) 0.0085(11)
C27A 0.0303(13) 0.0586(19) 0.0271(13) -0.0085(12) 0.0027(10) -0.0019(12)
F1A 0.0623(18) 0.237(6) 0.0355(13) 0.027(2) 0.0054(12) -0.069(3)
F2A 0.123(3) 0.085(2) 0.0620(17) -0.0404(16) -0.0111(18) 0.023(2)
F3A 0.0506(16) 0.093(2) 0.0457(13) 0.0273(12) -0.0064(10) 0.0156(15)
C27B 0.0303(13) 0.0586(19) 0.0271(13) -0.0085(12) 0.0027(10) -0.0019(12)
C28 0.0369(14) 0.0446(17) 0.0381(15) -0.0005(12) 0.0111(11) -0.0055(13)
C29 0.071(3) 0.068(3) 0.084(3) -0.004(2) 0.021(2) 0.025(2)
N4 0.0489(15) 0.0455(16) 0.0465(15) 0.0006(11) 0.0098(12) -0.0061(12)

loop_
_atom_type_symbol
_atom_type_description
_atom_type_scat_dispersion_real
_atom_type_scat_dispersion_imag
_atom_type_scat_source
C C 0.0033 0.0016 'International Tables Vol C Tables 4.2.6.8 and 6.1.1.4'
H H 0.0000 0.0000 'International Tables Vol C Tables 4.2.6.8 and 6.1.1.4'
N N 0.0061 0.0033 'International Tables Vol C Tables 4.2.6.8 and 6.1.1.4'
O O 0.0106 0.0060 'International Tables Vol C Tables 4.2.6.8 and 6.1.1.4'
F F 0.0171 0.0103 'International Tables Vol C Tables 4.2.6.8 and 6.1.1.4'
S S 0.1246 0.1234 'International Tables Vol C Tables 4.2.6.8 and 6.1.1.4'
Cl Cl 0.1484 0.1585 'International Tables Vol C Tables 4.2.6.8 and 6.1.1.4'
Zn Zn 0.2839 1.4301 'International Tables Vol C Tables 4.2.6.8 and 6.1.1.4'

loop_
_geom_angle_atom_site_label_1
_geom_angle_atom_site_label_2
_geom_angle_atom_site_label_3
_geom_angle
_geom_angle_site_symmetry_1
_geom_angle_site_symmetry_3
O11 Zn1 N3 92.43(8) . .
O11 Zn1 N2 91.19(8) . .
N3 Zn1 N2 175.49(7) . .
O11 Zn1 N1 165.71(8) . .
N3 Zn1 N1 89.32(7) . .
N2 Zn1 N1 87.83(7) . .
O11 Zn1 S2 87.98(6) . .
N3 Zn1 S2 81.48(6) . .
N2 Zn1 S2 101.35(6) . .
N1 Zn1 S2 78.25(5) . .
O11 Zn1 S1 114.64(6) . .
N3 Zn1 S1 95.10(6) . .
N2 Zn1 S1 80.93(6) . .
N1 Zn1 S1 79.28(5) . .
S2 Zn1 S1 157.30(2) . .
C8 S1 C10 101.55(11) . .
C8 S1 Zn1 96.60(8) . .
C10 S1 Zn1 97.09(8) . .
C24 S2 C16 100.88(11) . .
C24 S2 Zn1 94.83(8) . .
C16 S2 Zn1 96.48(8) . .
N2 C1 C2 123.7(2) . .
N2 C1 H1 118.2 . .
C2 C1 H1 118.2 . .
C3 C2 C1 118.8(2) . .
C3 C2 H2 120.6 . .
C1 C2 H2 120.6 . .
C2 C3 C4 120.1(2) . .
C2 C3 H3 120.0 . .
C4 C3 H3 120.0 . .
C3 C4 C5 122.7(2) . .
C3 C4 C9 117.8(2) . .
C5 C4 C9 119.6(2) . .
C6 C5 C4 120.5(2) . .
C6 C5 H5 119.7 . .
C4 C5 H5 119.7 . .
C5 C6 C7 120.6(2) . .
C5 C6 H6 119.7 . .
C7 C6 H6 119.7 . .
C8 C7 C6 120.6(2) . .
C8 C7 H7 119.7 . .
C6 C7 H7 119.7 . .
C7 C8 C9 120.2(2) . .
C7 C8 S1 119.22(18) . .
C9 C8 S1 120.41(18) . .
N2 C9 C8 120.3(2) . .
N2 C9 C4 121.3(2) . .
C8 C9 C4 118.5(2) . .
C11 C10 S1 116.94(17) . .
C11 C10 H10A 108.1 . .
S1 C10 H10A 108.1 . .
C11 C10 H10B 108.1 . .
S1 C10 H10B 108.1 . .
H10A C10 H10B 107.3 . .
N1 C11 C12 122.1(2) . .
N1 C11 C10 119.1(2) . .
C12 C11 C10 118.7(2) . .
C13 C12 C11 118.7(2) . .
C13 C12 H12 120.6 . .
C11 C12 H12 120.6 . .
C12 C13 C14 119.5(2) . .
C12 C13 H13 120.2 . .
C14 C13 H13 120.2 . .
C13 C14 C15 118.8(2) . .
C13 C14 H14 120.6 . .
C15 C14 H14 120.6 . .
N1 C15 C14 122.0(2) . .
N1 C15 C16 118.0(2) . .
C14 C15 C16 120.0(2) . .
C15 C16 S2 113.32(16) . .
C15 C16 H16A 108.9 . .
S2 C16 H16A 108.9 . .
C15 C16 H16B 108.9 . .
S2 C16 H16B 108.9 . .
H16A C16 H16B 107.7 . .
N3 C17 C18 123.5(2) . .
N3 C17 H17 118.2 . .
C18 C17 H17 118.2 . .
C19 C18 C17 119.1(2) . .
C19 C18 H18 120.5 . .
C17 C18 H18 120.5 . .
C18 C19 C20 119.8(2) . .
C18 C19 H19 120.1 . .
C20 C19 H19 120.1 . .
C19 C20 C21 122.7(2) . .
C19 C20 C25 117.7(2) . .
C21 C20 C25 119.6(2) . .
C22 C21 C20 120.8(2) . .
C22 C21 H21 119.6 . .
C20 C21 H21 119.6 . .
C21 C22 C23 119.8(2) . .
C21 C22 H22 120.1 . .
C23 C22 H22 120.1 . .
C24 C23 C22 121.4(2) . .
C24 C23 H23 119.3 . .
C22 C23 H23 119.3 . .
C23 C24 C25 120.0(2) . .
C23 C24 S2 119.35(19) . .
C25 C24 S2 120.58(19) . .
N3 C25 C24 120.4(2) . .
N3 C25 C20 121.3(2) . .
C24 C25 C20 118.2(2) . .
C11 N1 C15 118.8(2) . .
C11 N1 Zn1 120.65(16) . .
C15 N1 Zn1 120.40(15) . .
C1 N2 C9 118.4(2) . .
C1 N2 Zn1 120.38(17) . .
C9 N2 Zn1 121.13(15) . .
C17 N3 C25 118.5(2) . .
C17 N3 Zn1 121.75(17) . .
C25 N3 Zn1 119.37(15) . .
O2A Cl1A O1A 114.41(19) . .
O2A Cl1A O4A 110.6(3) . .
O1A Cl1A O4A 106.10(18) . .
O2A Cl1A O3A 110.5(2) . .
O1A Cl1A O3A 110.26(18) . .
O4A Cl1A O3A 104.5(2) . .
C26 O11 Zn1 118.91(19) . .
O11 C26 O12 129.4(3) . .
O11 C26 C27A 115.6(3) . .
O12 C26 C27A 115.0(2) . .
F1A C27A F2A 107.4(3) . .
F1A C27A F3A 107.0(3) . .
F2A C27A F3A 103.5(3) . .
F1A C27A C26 114.8(2) . .
F2A C27A C26 112.5(3) . .
F3A C27A C26 110.8(2) . .
N4 C28 C29 178.6(4) . .
C28 C29 H29A 109.5 . .
C28 C29 H29B 109.5 . .
H29A C29 H29B 109.5 . .
C28 C29 H29C 109.5 . .
H29A C29 H29C 109.5 . .
H29B C29 H29C 109.5 . .

loop_
_geom_bond_atom_site_label_1
_geom_bond_atom_site_label_2
_geom_bond_distance
_geom_bond_site_symmetry_2
Zn1 O11 2.0781(19) .
Zn1 N3 2.1286(19) .
Zn1 N2 2.132(2) .
Zn1 N1 2.2536(18) .
Zn1 S2 2.5181(7) .
Zn1 S1 2.5233(7) .
S1 C8 1.780(2) .
S1 C10 1.811(2) .
S2 C24 1.781(3) .
S2 C16 1.811(2) .
C1 N2 1.321(3) .
C1 C2 1.406(4) .
C1 H1 0.9500 .
C2 C3 1.355(4) .
C2 H2 0.9500 .
C3 C4 1.411(4) .
C3 H3 0.9500 .
C4 C5 1.414(4) .
C4 C9 1.422(3) .
C5 C6 1.355(4) .
C5 H5 0.9500 .
C6 C7 1.409(4) .
C6 H6 0.9500 .
C7 C8 1.370(3) .
C7 H7 0.9500 .
C8 C9 1.422(3) .
C9 N2 1.374(3) .
C10 C11 1.508(3) .
C10 H10A 0.9900 .
C10 H10B 0.9900 .
C11 N1 1.341(3) .
C11 C12 1.388(3) .
C12 C13 1.379(4) .
C12 H12 0.9500 .
C13 C14 1.382(4) .
C13 H13 0.9500 .
C14 C15 1.382(3) .
C14 H14 0.9500 .
C15 N1 1.349(3) .
C15 C16 1.508(3) .
C16 H16A 0.9900 .
C16 H16B 0.9900 .
C17 N3 1.324(3) .
C17 C18 1.399(4) .
C17 H17 0.9500 .
C18 C19 1.358(4) .
C18 H18 0.9500 .
C19 C20 1.411(4) .
C19 H19 0.9500 .
C20 C21 1.412(4) .
C20 C25 1.424(3) .
C21 C22 1.364(4) .
C21 H21 0.9500 .
C22 C23 1.402(4) .
C22 H22 0.9500 .
C23 C24 1.373(4) .
C23 H23 0.9500 .
C24 C25 1.423(3) .
C25 N3 1.367(3) .
Cl1A O2A 1.379(3) .
Cl1A O1A 1.420(2) .
Cl1A O4A 1.436(3) .
Cl1A O3A 1.445(3) .
O11 C26 1.234(3) .
O12 C26 1.235(4) .
C26 C27A 1.536(4) .
C27A F1A 1.305(4) .
C27A F2A 1.324(4) .
C27A F3A 1.328(3) .
C28 N4 1.126(4) .
C28 C29 1.446(5) .
C29 H29A 0.9800 .
C29 H29B 0.9800 .
C29 H29C 0.9800 .

loop_
_geom_torsion_atom_site_label_1
_geom_torsion_atom_site_label_2
_geom_torsion_atom_site_label_3
_geom_torsion_atom_site_label_4
_geom_torsion
_geom_torsion_site_symmetry_1
_geom_torsion_site_symmetry_2
_geom_torsion_site_symmetry_3
_geom_torsion_site_symmetry_4
O11 Zn1 S1 C8 93.34(10) . . . .
N3 Zn1 S1 C8 -171.62(9) . . . .
N2 Zn1 S1 C8 6.21(9) . . . .
N1 Zn1 S1 C8 -83.28(9) . . . .
S2 Zn1 S1 C8 -91.55(9) . . . .
O11 Zn1 S1 C10 -164.09(10) . . . .
N3 Zn1 S1 C10 -69.06(10) . . . .
N2 Zn1 S1 C10 108.78(10) . . . .
N1 Zn1 S1 C10 19.28(10) . . . .
S2 Zn1 S1 C10 11.02(11) . . . .
O11 Zn1 S2 C24 106.74(9) . . . .
N3 Zn1 S2 C24 13.98(9) . . . .
N2 Zn1 S2 C24 -162.45(9) . . . .
N1 Zn1 S2 C24 -77.10(9) . . . .
S1 Zn1 S2 C24 -68.81(9) . . . .
O11 Zn1 S2 C16 -151.71(10) . . . .
N3 Zn1 S2 C16 115.54(10) . . . .
N2 Zn1 S2 C16 -60.90(10) . . . .
N1 Zn1 S2 C16 24.45(10) . . . .
S1 Zn1 S2 C16 32.74(11) . . . .
N2 C1 C2 C3 0.6(4) . . . .
C1 C2 C3 C4 0.1(4) . . . .
C2 C3 C4 C5 178.0(2) . . . .
C2 C3 C4 C9 -0.6(4) . . . .
C3 C4 C5 C6 -178.6(2) . . . .
C9 C4 C5 C6 -0.1(4) . . . .
C4 C5 C6 C7 0.2(4) . . . .
C5 C6 C7 C8 -0.4(4) . . . .
C6 C7 C8 C9 0.5(4) . . . .
C6 C7 C8 S1 176.49(19) . . . .
C10 S1 C8 C7 79.0(2) . . . .
Zn1 S1 C8 C7 177.65(18) . . . .
C10 S1 C8 C9 -105.03(19) . . . .
Zn1 S1 C8 C9 -6.38(18) . . . .
C7 C8 C9 N2 177.9(2) . . . .
S1 C8 C9 N2 2.0(3) . . . .
C7 C8 C9 C4 -0.3(3) . . . .
S1 C8 C9 C4 -176.28(16) . . . .
C3 C4 C9 N2 0.5(3) . . . .
C5 C4 C9 N2 -178.1(2) . . . .
C3 C4 C9 C8 178.7(2) . . . .
C5 C4 C9 C8 0.1(3) . . . .
C8 S1 C10 C11 71.1(2) . . . .
Zn1 S1 C10 C11 -27.15(19) . . . .
S1 C10 C11 N1 21.0(3) . . . .
S1 C10 C11 C12 -162.54(19) . . . .
N1 C11 C12 C13 1.6(4) . . . .
C10 C11 C12 C13 -174.7(2) . . . .
C11 C12 C13 C14 -0.8(4) . . . .
C12 C13 C14 C15 -1.6(4) . . . .
C13 C14 C15 N1 3.3(4) . . . .
C13 C14 C15 C16 -175.1(2) . . . .
N1 C15 C16 S2 35.0(3) . . . .
C14 C15 C16 S2 -146.5(2) . . . .
C24 S2 C16 C15 58.1(2) . . . .
Zn1 S2 C16 C15 -38.10(19) . . . .
N3 C17 C18 C19 -1.1(4) . . . .
C17 C18 C19 C20 0.5(4) . . . .
C18 C19 C20 C21 -178.3(2) . . . .
C18 C19 C20 C25 1.3(4) . . . .
C19 C20 C21 C22 -180.0(2) . . . .
C25 C20 C21 C22 0.4(4) . . . .
C20 C21 C22 C23 3.0(4) . . . .
C21 C22 C23 C24 -3.0(4) . . . .
C22 C23 C24 C25 -0.5(4) . . . .
C22 C23 C24 S2 176.03(19) . . . .
C16 S2 C24 C23 70.5(2) . . . .
Zn1 S2 C24 C23 168.11(18) . . . .
C16 S2 C24 C25 -112.95(19) . . . .
Zn1 S2 C24 C25 -15.39(18) . . . .
C23 C24 C25 N3 -176.8(2) . . . .
S2 C24 C25 N3 6.7(3) . . . .
C23 C24 C25 C20 3.8(3) . . . .
S2 C24 C25 C20 -172.70(16) . . . .
C19 C20 C25 N3 -2.8(3) . . . .
C21 C20 C25 N3 176.9(2) . . . .
C19 C20 C25 C24 176.6(2) . . . .
C21 C20 C25 C24 -3.7(3) . . . .
C12 C11 N1 C15 0.0(3) . . . .
C10 C11 N1 C15 176.3(2) . . . .
C12 C11 N1 Zn1 -175.54(18) . . . .
C10 C11 N1 Zn1 0.8(3) . . . .
C14 C15 N1 C11 -2.5(3) . . . .
C16 C15 N1 C11 176.0(2) . . . .
C14 C15 N1 Zn1 173.05(18) . . . .
C16 C15 N1 Zn1 -8.5(3) . . . .
O11 Zn1 N1 C11 178.1(3) . . . .
N3 Zn1 N1 C11 80.92(17) . . . .
N2 Zn1 N1 C11 -95.58(17) . . . .
S2 Zn1 N1 C11 162.35(17) . . . .
S1 Zn1 N1 C11 -14.40(16) . . . .
O11 Zn1 N1 C15 2.7(4) . . . .
N3 Zn1 N1 C15 -94.53(17) . . . .
N2 Zn1 N1 C15 88.98(17) . . . .
S2 Zn1 N1 C15 -13.09(16) . . . .
S1 Zn1 N1 C15 170.16(17) . . . .
C2 C1 N2 C9 -0.7(4) . . . .
C2 C1 N2 Zn1 175.9(2) . . . .
C8 C9 N2 C1 -178.1(2) . . . .
C4 C9 N2 C1 0.1(3) . . . .
C8 C9 N2 Zn1 5.4(3) . . . .
C4 C9 N2 Zn1 -176.36(16) . . . .
O11 Zn1 N2 C1 61.54(19) . . . .
N3 Zn1 N2 C1 -155.1(9) . . . .
N1 Zn1 N2 C1 -104.19(19) . . . .
S2 Zn1 N2 C1 -26.64(19) . . . .
S1 Zn1 N2 C1 176.32(18) . . . .
O11 Zn1 N2 C9 -122.03(17) . . . .
N3 Zn1 N2 C9 21.3(10) . . . .
N1 Zn1 N2 C9 72.24(17) . . . .
S2 Zn1 N2 C9 149.79(15) . . . .
S1 Zn1 N2 C9 -7.25(15) . . . .
C18 C17 N3 C25 -0.4(4) . . . .
C18 C17 N3 Zn1 172.55(19) . . . .
C24 C25 N3 C17 -177.0(2) . . . .
C20 C25 N3 C17 2.3(3) . . . .
C24 C25 N3 Zn1 9.8(3) . . . .
C20 C25 N3 Zn1 -170.78(16) . . . .
O11 Zn1 N3 C17 84.35(19) . . . .
N2 Zn1 N3 C17 -59.0(10) . . . .
N1 Zn1 N3 C17 -109.84(18) . . . .
S2 Zn1 N3 C17 171.94(18) . . . .
S1 Zn1 N3 C17 -30.66(18) . . . .
O11 Zn1 N3 C25 -102.76(16) . . . .
N2 Zn1 N3 C25 113.9(9) . . . .
N1 Zn1 N3 C25 63.05(16) . . . .
S2 Zn1 N3 C25 -15.17(15) . . . .
S1 Zn1 N3 C25 142.23(15) . . . .
N3 Zn1 O11 C26 -78.9(2) . . . .
N2 Zn1 O11 C26 98.4(2) . . . .
N1 Zn1 O11 C26 -175.7(2) . . . .
S2 Zn1 O11 C26 -160.3(2) . . . .
S1 Zn1 O11 C26 17.8(2) . . . .
Zn1 O11 C26 O12 -1.5(4) . . . .
Zn1 O11 C26 C27A 179.19(16) . . . .
O11 C26 C27A F1A 33.1(5) . . . .
O12 C26 C27A F1A -146.3(4) . . . .
O11 C26 C27A F2A 156.3(3) . . . .
O12 C26 C27A F2A -23.1(4) . . . .
O11 C26 C27A F3A -88.3(3) . . . .
O12 C26 C27A F3A 92.3(3) . . . .
